data_1526454
loop_
_publ_author_name
'Istomin, S.Ya.'
'Hannerz, H.'
'Svensson, G.'
'Koehler, J.'

_publ_section_title
;
 An X-ray powder and electron diffraction study of reduced tantalates with
 the perovskite structure, Na1-x Srx Ta O3, 0<x<4
;
_journal_name_full 'Journal of Solid State Chemistry'
_journal_page_first 427
_journal_page_last 434
_journal_volume 154
_journal_year 2000
_chemical_formula_sum 'Na0.9 O3 Sr0.1 Ta'
_chemical_name_systematic '(Na0.9 Sr0.1) (Ta O3)'
_space_group_IT_number 62
_symmetry_space_group_name_Hall '-P 2ac 2n'
_symmetry_space_group_name_H-M 'P n m a'
_cell_angle_alpha 90
_cell_angle_beta 90
_cell_angle_gamma 90
_cell_formula_units_Z 4
_cell_length_a 5.5129
_cell_length_b 7.8328
_cell_length_c 5.53619
_cell_volume 239.061
_citation_journal_id_ASTM JSSCBI
_cod_data_source_file Istomin_JSSCBI_2000_2.cif
_cod_data_source_block Na0.9O3Sr0.1Ta1
_cod_original_cell_volume 239.0607
_cod_original_formula_sum 'Na0.9 O3 Sr0.1 Ta1'
_cod_database_code 1526454

loop_
_symmetry_equiv_pos_as_xyz
x,y,z
-x+1/2,-y,z+1/2
x+1/2,-y+1/2,-z+1/2
-x,y+1/2,-z
-x,-y,-z
x-1/2,y,-z-1/2
-x-1/2,y-1/2,z-1/2
x,-y-1/2,z

loop_
_atom_site_label
_atom_site_type_symbol
_atom_site_fract_x
_atom_site_fract_y
_atom_site_fract_z
_atom_site_occupancy
_atom_site_U_iso_or_equiv
O1 O-2 -0.039 0.25 0.448 1 0.0
O2 O-2 0.273 -0.018 0.273 1 0.0
Na1 Na+1 0.002 0.25 -0.015 0.9 0.0
Sr1 Sr+2 0.002 0.25 -0.015 0.1 0.0
Ta1 Ta+4 0 0 0 1 0.0
